data_7005052
loop_
_publ_author_name
'Nagataki, Takayuki'
'Ishii, Kenta'
'Tachi, Yoshimitsu'
'Itoh, Shinobu'

_publ_section_title
;
 Ligand effects on Ni(II)-catalysed alkane-hydroxylation with m-CPBA.
;
_journal_issue 11
_journal_name_full 'Dalton transactions (Cambridge, England : 2003)'
_journal_page_first 1120
_journal_page_last 1128
_journal_paper_doi 10.1039/b615503k
_journal_year 2007
_chemical_formula_moiety 'C36 H36 N10 Ni2 O6, 2(C24 H20 B) '
_chemical_formula_sum 'C84 H76 B2 N10 Ni2 O6'
_chemical_formula_weight 1460.61
_space_group_IT_number 15
_symmetry_cell_setting monoclinic
_symmetry_Int_Tables_number 15
_symmetry_space_group_name_Hall '-C 2yc'
_symmetry_space_group_name_H-M 'C 1 2/c 1'
_cell_angle_alpha 90.0000
_cell_angle_beta 105.81(2)
_cell_angle_gamma 90.0000
_cell_formula_units_Z 4
_cell_length_a 19.523(13)
_cell_length_b 15.659(9)
_cell_length_c 24.697(14)
_cell_measurement_reflns_used 24374
_cell_measurement_temperature 173.1
_cell_measurement_theta_max 27.4
_cell_measurement_theta_min 3.1
_cell_volume 7265(8)
_computing_cell_refinement PROCESS-AUTO
_computing_data_collection PROCESS-AUTO
_computing_data_reduction CrystalStructure
_computing_molecular_graphics ORTEP3
_computing_publication_material 'CrystalStructure 3.7.0'
_computing_structure_refinement CRYSTALS
_computing_structure_solution SIR92
_diffrn_detector_area_resol_mean 10.00
_diffrn_measured_fraction_theta_full 0.993
_diffrn_measured_fraction_theta_max 0.993
_diffrn_measurement_device_type 'Rigaku RAXIS-RAPID'
_diffrn_measurement_method \w
_diffrn_radiation_type 'Mo K\a'
_diffrn_radiation_wavelength 0.71075
_diffrn_reflns_av_R_equivalents 0.037
_diffrn_reflns_limit_h_max 25
_diffrn_reflns_limit_h_min -25
_diffrn_reflns_limit_k_max 20
_diffrn_reflns_limit_k_min -19
_diffrn_reflns_limit_l_max 31
_diffrn_reflns_limit_l_min -31
_diffrn_reflns_number 33599
_diffrn_reflns_theta_full 27.44
_diffrn_reflns_theta_max 27.44
_exptl_absorpt_coefficient_mu 0.581
_exptl_absorpt_correction_T_max 0.855
_exptl_absorpt_correction_T_min 0.720
_exptl_absorpt_correction_type multi-scan
_exptl_absorpt_process_details
;
Higashi, T. (1995). Program for Absorption Correction.
Rigaku Corporation, Tokyo, Japan.
;
_exptl_crystal_colour purple
_exptl_crystal_density_diffrn 1.335
_exptl_crystal_density_method 'not measured'
_exptl_crystal_description prism
_exptl_crystal_F_000 3056.00
_exptl_crystal_size_max 0.48
_exptl_crystal_size_mid 0.27
_exptl_crystal_size_min 0.27
_refine_diff_density_max 0.33
_refine_diff_density_min -0.34
_refine_ls_extinction_method none
_refine_ls_goodness_of_fit_ref 0.998
_refine_ls_hydrogen_treatment refall
_refine_ls_number_parameters 507
_refine_ls_number_reflns 5840
_refine_ls_R_factor_gt 0.0280
_refine_ls_shift/su_max 0.0000
_refine_ls_structure_factor_coef F
_refine_ls_weighting_details 'w = 1/[0.0004Fo^2^ + 0.3500\s(Fo^2^)]'
_refine_ls_weighting_scheme calc
_refine_ls_wR_factor_ref 0.0345
_reflns_number_gt 4739
_reflns_number_total 8240
_reflns_threshold_expression F^2^>2.0\s(F^2^)
_cod_data_source_file b615503k.txt
_cod_data_source_block '_[Ni2(TPA)2(NO3)2](BPh4)2_(1b)'
_cod_original_formula_sum 'C84 H76 B2 N10 Ni2 O6 '
_cod_database_code 7005052

loop_
_symmetry_equiv_pos_site_id
_symmetry_equiv_pos_as_xyz
1 +X,+Y,+Z
2 -X,+Y,1/2-Z
3 -X,-Y,-Z
4 +X,-Y,1/2+Z
5 1/2+X,1/2+Y,+Z
6 1/2-X,1/2+Y,1/2-Z
7 1/2-X,1/2-Y,-Z
8 1/2+X,1/2-Y,1/2+Z

loop_
_atom_site_label
_atom_site_type_symbol
_atom_site_fract_x
_atom_site_fract_y
_atom_site_fract_z
_atom_site_U_iso_or_equiv
_atom_site_adp_type
_atom_site_occupancy
_atom_site_symmetry_multiplicity
_atom_site_calc_flag
_atom_site_refinement_flags
_atom_site_disorder_assembly
_atom_site_disorder_group
Ni(1) Ni 0.234560(10) 0.125460(10) 0.053390(10) 0.02475(6) Uani 1.00 1 d . . .
O(1) O 0.23005(9) 0.24951(8) 0.08131(5) 0.0448(4) Uani 1.00 1 d . . .
O(2) O 0.21506(8) 0.32850(9) 0.00697(5) 0.0403(4) Uani 1.00 1 d . . .
O(3) O 0.28610(10) 0.36862(10) 0.08635(6) 0.0637(5) Uani 1.00 1 d . . .
N(1) N 0.24210(8) -0.00541(9) 0.04054(6) 0.0254(4) Uani 1.00 1 d . . .
N(2) N 0.13576(9) 0.10910(10) -0.00127(6) 0.0327(4) Uani 1.00 1 d . . .
N(3) N 0.19456(8) 0.08780(9) 0.11780(6) 0.0257(4) Uani 1.00 1 d . . .
N(4) N 0.33758(8) 0.10439(9) 0.10014(6) 0.0281(4) Uani 1.00 1 d . . .
N(5) N 0.24507(10) 0.31667(10) 0.05810(6) 0.0370(5) Uani 1.00 1 d . . .
C(1) C 0.18934(11) -0.02603(12) -0.01358(8) 0.0338(5) Uani 1.00 1 d . . .
C(2) C 0.12474(11) 0.02968(12) -0.02273(6) 0.0324(5) Uani 1.00 1 d . . .
C(3) C 0.05804(12) 0.00317(16) -0.05382(8) 0.0480(6) Uani 1.00 1 d . . .
C(4) C 0.00223(12) 0.0601(2) -0.06366(10) 0.0651(8) Uani 1.00 1 d . . .
C(5) C 0.01306(12) 0.14117(19) -0.04216(10) 0.0615(8) Uani 1.00 1 d . . .
C(6) C 0.07998(12) 0.16376(14) -0.01106(8) 0.0457(6) Uani 1.00 1 d . . .
C(7) C 0.22691(11) -0.05175(11) 0.08884(8) 0.0331(5) Uani 1.00 1 d . . .
C(8) C 0.19514(9) 0.00289(11) 0.12589(6) 0.0256(4) Uani 1.00 1 d . . .
C(9) C 0.16959(11) -0.03335(12) 0.16743(8) 0.0346(5) Uani 1.00 1 d . . .
C(10) C 0.14253(12) 0.01905(12) 0.20145(8) 0.0423(6) Uani 1.00 1 d . . .
C(11) C 0.14122(11) 0.10595(12) 0.19333(8) 0.0366(5) Uani 1.00 1 d . . .
C(12) C 0.16758(10) 0.13820(12) 0.15128(6) 0.0306(5) Uani 1.00 1 d . . .
C(13) C 0.31698(10) -0.01862(12) 0.03945(8) 0.0312(5) Uani 1.00 1 d . . .
C(14) C 0.36488(10) 0.03031(12) 0.08775(6) 0.0300(5) Uani 1.00 1 d . . .
C(15) C 0.43152(11) 0.00186(14) 0.11741(9) 0.0431(6) Uani 1.00 1 d . . .
C(16) C 0.47123(12) 0.05133(16) 0.16122(10) 0.0540(7) Uani 1.00 1 d . . .
C(17) C 0.44342(12) 0.12637(16) 0.17399(9) 0.0503(6) Uani 1.00 1 d . . .
C(18) C 0.37690(12) 0.15165(12) 0.14296(8) 0.0388(5) Uani 1.00 1 d . . .
C(19) C 0.35823(10) 0.16308(12) 0.42283(6) 0.0303(5) Uani 1.00 1 d . . .
C(20) C 0.42732(11) 0.13262(12) 0.44706(8) 0.0375(5) Uani 1.00 1 d . . .
C(21) C 0.46617(12) 0.15170(13) 0.50193(9) 0.0450(6) Uani 1.00 1 d . . .
C(22) C 0.43703(12) 0.20283(12) 0.53533(8) 0.0427(6) Uani 1.00 1 d . . .
C(23) C 0.36905(12) 0.23373(12) 0.51365(8) 0.0380(6) Uani 1.00 1 d . . .
C(24) C 0.33087(11) 0.21371(11) 0.45870(6) 0.0322(5) Uani 1.00 1 d . . .
C(25) C 0.22836(11) 0.14909(12) 0.34694(6) 0.0323(5) Uani 1.00 1 d . . .
C(26) C 0.18580(12) 0.07629(13) 0.34303(8) 0.0380(6) Uani 1.00 1 d . . .
C(27) C 0.11263(12) 0.08060(17) 0.33441(9) 0.0509(7) Uani 1.00 1 d . . .
C(28) C 0.07828(12) 0.15842(19) 0.32863(9) 0.0564(7) Uani 1.00 1 d . . .
C(29) C 0.11842(12) 0.23207(16) 0.33281(9) 0.0508(7) Uani 1.00 1 d . . .
C(30) C 0.19098(12) 0.22689(13) 0.34172(8) 0.0396(6) Uani 1.00 1 d . . .
C(31) C 0.34022(11) 0.21786(12) 0.31671(6) 0.0300(5) Uani 1.00 1 d . . .
C(32) C 0.29556(11) 0.24792(12) 0.26597(6) 0.0354(5) Uani 1.00 1 d . . .
C(33) C 0.31814(12) 0.30283(12) 0.23002(8) 0.0397(6) Uani 1.00 1 d . . .
C(34) C 0.38741(12) 0.32961(12) 0.24359(8) 0.0410(6) Uani 1.00 1 d . . .
C(35) C 0.43386(12) 0.30287(12) 0.29366(9) 0.0416(6) Uani 1.00 1 d . . .
C(36) C 0.41005(11) 0.24832(12) 0.32940(8) 0.0353(5) Uani 1.00 1 d . . .
C(37) C 0.33608(10) 0.05024(12) 0.33548(8) 0.0315(5) Uani 1.00 1 d . . .
C(38) C 0.33626(11) 0.03397(12) 0.27971(8) 0.0358(5) Uani 1.00 1 d . . .
C(39) C 0.35288(12) -0.04559(13) 0.26181(9) 0.0449(6) Uani 1.00 1 d . . .
C(40) C 0.37085(12) -0.11263(12) 0.29884(10) 0.0480(6) Uani 1.00 1 d . . .
C(41) C 0.36980(12) -0.09992(13) 0.35400(10) 0.0501(7) Uani 1.00 1 d . . .
C(42) C 0.35278(12) -0.02081(12) 0.37121(9) 0.0415(6) Uani 1.00 1 d . . .
B(1) B 0.31518(12) 0.14470(13) 0.35604(9) 0.0304(5) Uani 1.00 1 d . . .
H(11) H 0.2122 -0.0148 -0.0399 0.039 Uiso 1.00 1 c R . .
H(12) H 0.1783 -0.0846 -0.0137 0.039 Uiso 1.00 1 c R . .
H(3) H 0.0516 -0.0543 -0.0656 0.057 Uiso 1.00 1 c R . .
H(4) H -0.0421 0.0437 -0.0842 0.076 Uiso 1.00 1 c R . .
H(5) H -0.0234 0.1829 -0.0497 0.072 Uiso 1.00 1 c R . .
H(6) H 0.0942 0.2196 0.0049 0.055 Uiso 1.00 1 c R . .
H(71) H 0.1937 -0.0993 0.0734 0.040 Uiso 1.00 1 c R . .
H(72) H 0.2695 -0.0707 0.1095 0.041 Uiso 1.00 1 c R . .
H(9) H 0.1702 -0.0941 0.1719 0.041 Uiso 1.00 1 c R . .
H(10) H 0.1248 -0.0074 0.2307 0.053 Uiso 1.00 1 c R . .
H(111) H 0.1214 0.1451 0.2171 0.046 Uiso 1.00 1 c R . .
H(121) H 0.1692 0.2003 0.1449 0.037 Uiso 1.00 1 c R . .
H(131) H 0.3207 0.0054 0.0033 0.038 Uiso 1.00 1 c R . .
H(132) H 0.3286 -0.0791 0.0411 0.037 Uiso 1.00 1 c R . .
H(15) H 0.4490 -0.0540 0.1062 0.052 Uiso 1.00 1 c R . .
H(16) H 0.5167 0.0297 0.1787 0.062 Uiso 1.00 1 c R . .
H(17) H 0.4668 0.1622 0.2026 0.058 Uiso 1.00 1 c R . .
H(18) H 0.3576 0.2040 0.1483 0.047 Uiso 1.00 1 c R . .
H(20) H 0.4484 0.0973 0.4264 0.045 Uiso 1.00 1 c R . .
H(21) H 0.5097 0.1287 0.5155 0.052 Uiso 1.00 1 c R . .
H(22) H 0.4624 0.2143 0.5742 0.050 Uiso 1.00 1 c R . .
H(23) H 0.3487 0.2670 0.5354 0.046 Uiso 1.00 1 c R . .
H(24) H 0.2855 0.2308 0.4465 0.039 Uiso 1.00 1 c R . .
H(26) H 0.2072 0.0222 0.3460 0.047 Uiso 1.00 1 c R . .
H(27) H 0.0880 0.0306 0.3281 0.063 Uiso 1.00 1 c R . .
H(28) H 0.0327 0.1620 0.3184 0.068 Uiso 1.00 1 c R . .
H(29) H 0.0945 0.2820 0.3273 0.061 Uiso 1.00 1 c R . .
H(30) H 0.2168 0.2719 0.3434 0.048 Uiso 1.00 1 c R . .
H(32) H 0.2445 0.2318 0.2533 0.043 Uiso 1.00 1 c R . .
H(33) H 0.2840 0.3242 0.1963 0.049 Uiso 1.00 1 c R . .
H(34) H 0.4047 0.3658 0.2195 0.054 Uiso 1.00 1 c R . .
H(35) H 0.4801 0.3197 0.3058 0.053 Uiso 1.00 1 c R . .
H(36) H 0.4427 0.2312 0.3629 0.043 Uiso 1.00 1 c R . .
H(38) H 0.3271 0.0792 0.2543 0.042 Uiso 1.00 1 c R . .
H(39) H 0.3553 -0.0497 0.2269 0.054 Uiso 1.00 1 c R . .
H(40) H 0.3828 -0.1667 0.2884 0.057 Uiso 1.00 1 c R . .
H(41) H 0.3789 -0.1456 0.3767 0.060 Uiso 1.00 1 c R . .
H(42) H 0.3499 -0.0133 0.4096 0.051 Uiso 1.00 1 c R . .

loop_
_atom_site_aniso_label
_atom_site_aniso_U_11
_atom_site_aniso_U_22
_atom_site_aniso_U_33
_atom_site_aniso_U_12
_atom_site_aniso_U_13
_atom_site_aniso_U_23
Ni(1) 0.03334(13) 0.01808(11) 0.02434(12) 0.00231(11) 0.01040(10) 0.00104(10)
O(1) 0.0873(12) 0.0193(6) 0.0399(7) 0.0007(7) 0.0380(8) 0.0031(5)
O(2) 0.0518(9) 0.0393(8) 0.0320(7) 0.0019(7) 0.0150(6) 0.0080(6)
O(3) 0.1011(14) 0.0541(9) 0.0400(8) -0.0359(10) 0.0264(9) -0.0122(7)
N(1) 0.0313(9) 0.0205(7) 0.0241(7) 0.0015(6) 0.0071(6) -0.0007(6)
N(2) 0.0370(10) 0.0348(9) 0.0263(7) 0.0076(7) 0.0085(7) 0.0053(7)
N(3) 0.0300(9) 0.0227(7) 0.0241(7) 0.0016(6) 0.0069(6) 0.0019(6)
N(4) 0.0326(9) 0.0277(8) 0.0253(7) -0.0033(6) 0.0101(6) -0.0035(6)
N(5) 0.0601(13) 0.0215(8) 0.0373(10) 0.0041(8) 0.0265(9) -0.0012(7)
C(1) 0.0402(12) 0.0246(9) 0.0326(10) -0.0040(8) 0.0033(9) -0.0047(8)
C(2) 0.0337(11) 0.0404(11) 0.0233(9) -0.0020(9) 0.0080(8) 0.0024(8)
C(3) 0.0388(13) 0.0688(16) 0.0348(11) -0.0101(12) 0.0071(10) -0.0084(11)
C(4) 0.0312(14) 0.116(2) 0.0416(13) 0.0012(15) -0.0008(11) -0.0078(14)
C(5) 0.0451(15) 0.094(2) 0.0408(12) 0.0276(14) 0.0030(11) 0.0033(13)
C(6) 0.0470(14) 0.0554(14) 0.0344(11) 0.0208(11) 0.0107(10) 0.0085(10)
C(7) 0.0425(13) 0.0225(9) 0.0356(10) 0.0015(8) 0.0130(9) 0.0060(8)
C(8) 0.0247(10) 0.0253(9) 0.0234(8) -0.0035(8) 0.0010(7) 0.0010(7)
C(9) 0.0455(13) 0.0285(10) 0.0283(9) -0.0100(9) 0.0074(9) 0.0018(8)
C(10) 0.0593(15) 0.0399(12) 0.0323(10) -0.0165(10) 0.0204(10) -0.0012(9)
C(11) 0.0423(12) 0.0404(12) 0.0310(10) -0.0077(9) 0.0163(9) -0.0057(8)
C(12) 0.0350(11) 0.0283(10) 0.0293(9) -0.0007(8) 0.0101(8) -0.0002(8)
C(13) 0.0356(11) 0.0263(9) 0.0323(10) 0.0065(8) 0.0100(8) -0.0042(8)
C(14) 0.0308(11) 0.0315(10) 0.0295(9) -0.0004(8) 0.0112(8) 0.0014(8)
C(15) 0.0328(12) 0.0477(13) 0.0483(12) 0.0042(10) 0.0100(10) 0.0046(10)
C(16) 0.0313(13) 0.0716(17) 0.0524(14) -0.0037(12) 0.0001(11) 0.0092(13)
C(17) 0.0474(14) 0.0626(15) 0.0347(11) -0.0222(12) 0.0007(10) -0.0047(11)
C(18) 0.0466(13) 0.0388(11) 0.0320(10) -0.0122(10) 0.0125(9) -0.0064(8)
C(19) 0.0380(12) 0.0267(9) 0.0270(9) -0.0062(8) 0.0103(8) 0.0012(8)
C(20) 0.0408(12) 0.0411(11) 0.0313(10) -0.0001(10) 0.0110(9) -0.0012(9)
C(21) 0.0428(13) 0.0504(13) 0.0369(11) -0.0017(10) 0.0026(10) 0.0051(10)
C(22) 0.0595(16) 0.0386(12) 0.0258(10) -0.0129(11) 0.0044(10) 0.0001(9)
C(23) 0.0626(15) 0.0251(10) 0.0287(10) -0.0057(10) 0.0166(10) -0.0011(8)
C(24) 0.0422(12) 0.0257(9) 0.0297(9) -0.0013(8) 0.0114(9) 0.0022(8)
C(25) 0.0380(11) 0.0403(11) 0.0197(8) -0.0042(9) 0.0097(8) -0.0038(8)
C(26) 0.0444(13) 0.0453(12) 0.0285(10) -0.0065(10) 0.0167(9) -0.0006(9)
C(27) 0.0483(15) 0.0687(17) 0.0407(12) -0.0206(13) 0.0208(11) -0.0108(11)
C(28) 0.0342(14) 0.095(2) 0.0419(13) -0.0006(14) 0.0140(10) -0.0064(13)
C(29) 0.0450(15) 0.0689(16) 0.0397(12) 0.0130(13) 0.0138(10) -0.0011(11)
C(30) 0.0411(13) 0.0468(13) 0.0326(10) -0.0009(10) 0.0126(9) -0.0073(9)
C(31) 0.0374(12) 0.0278(10) 0.0269(9) -0.0011(8) 0.0125(8) -0.0055(7)
C(32) 0.0418(13) 0.0365(10) 0.0273(9) -0.0041(9) 0.0085(9) -0.0049(8)
C(33) 0.0592(15) 0.0363(11) 0.0261(10) 0.0067(10) 0.0160(10) 0.0002(8)
C(34) 0.0636(16) 0.0287(11) 0.0426(12) 0.0091(10) 0.0348(11) 0.0052(9)
C(35) 0.0395(13) 0.0357(11) 0.0580(13) 0.0013(9) 0.0277(11) -0.0006(10)
C(36) 0.0372(12) 0.0331(10) 0.0376(10) 0.0043(9) 0.0134(9) 0.0020(8)
C(37) 0.0278(11) 0.0335(10) 0.0338(10) -0.0058(8) 0.0094(8) -0.0039(8)
C(38) 0.0322(12) 0.0397(11) 0.0333(10) -0.0036(9) 0.0052(9) -0.0066(9)
C(39) 0.0426(13) 0.0518(13) 0.0401(12) -0.0059(11) 0.0109(10) -0.0199(10)
C(40) 0.0478(14) 0.0339(12) 0.0622(14) -0.0041(10) 0.0146(11) -0.0176(11)
C(41) 0.0607(16) 0.0309(11) 0.0591(14) -0.0055(10) 0.0172(12) 0.0002(10)
C(42) 0.0532(14) 0.0336(11) 0.0410(11) -0.0068(10) 0.0186(10) -0.0034(9)
B(1) 0.0348(13) 0.0304(12) 0.0264(10) -0.0036(9) 0.0090(9) -0.0025(8)

loop_
_atom_type_symbol
_atom_type_description
_atom_type_scat_dispersion_real
_atom_type_scat_dispersion_imag
_atom_type_scat_source
C C 0.003 0.002
;
International Tables for Crystallography
(1992, Vol. C, Tables 4.2.6.8 and 6.1.1.4)
;
H H 0.000 0.000
;
International Tables for Crystallography
(1992, Vol. C, Table 6.1.1.4)
;
N N 0.006 0.003
;
International Tables for Crystallography
(1992, Vol. C, Tables 4.2.6.8 and 6.1.1.4)
;
O O 0.011 0.006
;
International Tables for Crystallography
(1992, Vol. C, Tables 4.2.6.8 and 6.1.1.4)
;
Ni Ni 0.339 1.112
;
International Tables for Crystallography
(1992, Vol. C, Tables 4.2.6.8 and 6.1.1.4)
;
B B 0.001 0.001
;
International Tables for Crystallography
(1992, Vol. C, Tables 4.2.6.8 and 6.1.1.4)
;

loop_
_geom_angle_atom_site_label_1
_geom_angle_atom_site_label_2
_geom_angle_atom_site_label_3
_geom_angle
_geom_angle_publ_flag
_geom_angle_site_symmetry_1
_geom_angle_site_symmetry_2
_geom_angle_site_symmetry_3
O(1) Ni(1) O(2) 89.15(5) ? . . 55507
O(1) Ni(1) N(1) 169.62(5) ? . . .
O(1) Ni(1) N(2) 102.65(6) ? . . .
O(1) Ni(1) N(3) 87.22(5) ? . . .
O(1) Ni(1) N(4) 95.01(5) ? . . .
O(2) Ni(1) N(1) 99.29(6) ? 55507 . .
O(2) Ni(1) N(2) 96.49(5) ? 55507 . .
O(2) Ni(1) N(3) 173.82(5) ? 55507 . .
O(2) Ni(1) N(4) 83.07(5) ? 55507 . .
N(1) Ni(1) N(2) 82.50(5) ? . . .
N(1) Ni(1) N(3) 83.83(6) ? . . .
N(1) Ni(1) N(4) 80.14(5) ? . . .
N(2) Ni(1) N(3) 89.19(6) ? . . .
N(2) Ni(1) N(4) 162.32(6) ? . . .
N(3) Ni(1) N(4) 92.26(6) ? . . .
Ni(1) O(1) N(5) 126.19(12) ? . . .
Ni(1) O(2) N(5) 125.39(13) ? 55507 . .
Ni(1) N(1) C(1) 106.89(10) ? . . .
Ni(1) N(1) C(7) 108.56(11) ? . . .
Ni(1) N(1) C(13) 104.51(10) ? . . .
C(1) N(1) C(7) 111.94(14) ? . . .
C(1) N(1) C(13) 113.51(15) ? . . .
C(7) N(1) C(13) 110.96(13) ? . . .
Ni(1) N(2) C(2) 113.34(12) ? . . .
Ni(1) N(2) C(6) 127.31(12) ? . . .
C(2) N(2) C(6) 118.64(16) ? . . .
Ni(1) N(3) C(8) 114.34(12) ? . . .
Ni(1) N(3) C(12) 127.21(12) ? . . .
C(8) N(3) C(12) 118.44(16) ? . . .
Ni(1) N(4) C(14) 113.47(10) ? . . .
Ni(1) N(4) C(18) 127.91(13) ? . . .
C(14) N(4) C(18) 118.41(15) ? . . .
O(1) N(5) O(2) 118.39(15) ? . . .
O(1) N(5) O(3) 119.40(15) ? . . .
O(2) N(5) O(3) 122.16(16) ? . . .
N(1) C(1) C(2) 110.99(15) ? . . .
N(2) C(2) C(1) 116.15(16) ? . . .
N(2) C(2) C(3) 121.42(19) ? . . .
C(1) C(2) C(3) 122.36(18) ? . . .
C(2) C(3) C(4) 118.9(2) ? . . .
C(3) C(4) C(5) 120.0(2) ? . . .
C(4) C(5) C(6) 118.7(2) ? . . .
N(2) C(6) C(5) 122.3(2) ? . . .
N(1) C(7) C(8) 114.46(14) ? . . .
N(3) C(8) C(7) 117.41(16) ? . . .
N(3) C(8) C(9) 121.84(17) ? . . .
C(7) C(8) C(9) 120.73(16) ? . . .
C(8) C(9) C(10) 119.00(17) ? . . .
C(9) C(10) C(11) 119.7(2) ? . . .
C(10) C(11) C(12) 118.6(2) ? . . .
N(3) C(12) C(11) 122.48(17) ? . . .
N(1) C(13) C(14) 108.44(16) ? . . .
N(4) C(14) C(13) 114.76(14) ? . . .
N(4) C(14) C(15) 122.10(16) ? . . .
C(13) C(14) C(15) 123.14(18) ? . . .
C(14) C(15) C(16) 118.7(2) ? . . .
C(15) C(16) C(17) 119.2(2) ? . . .
C(16) C(17) C(18) 119.57(19) ? . . .
N(4) C(18) C(17) 121.98(19) ? . . .
C(20) C(19) C(24) 114.30(15) ? . . .
C(20) C(19) B(1) 122.21(17) ? . . .
C(24) C(19) B(1) 123.39(16) ? . . .
C(19) C(20) C(21) 123.2(2) ? . . .
C(20) C(21) C(22) 120.16(19) ? . . .
C(21) C(22) C(23) 118.86(17) ? . . .
C(22) C(23) C(24) 120.2(2) ? . . .
C(19) C(24) C(23) 123.28(18) ? . . .
C(26) C(25) C(30) 114.56(19) ? . . .
C(26) C(25) B(1) 123.00(17) ? . . .
C(30) C(25) B(1) 122.43(17) ? . . .
C(25) C(26) C(27) 122.6(2) ? . . .
C(26) C(27) C(28) 120.7(2) ? . . .
C(27) C(28) C(29) 118.7(2) ? . . .
C(28) C(29) C(30) 120.1(2) ? . . .
C(25) C(30) C(29) 123.5(2) ? . . .
C(32) C(31) C(36) 114.71(18) ? . . .
C(32) C(31) B(1) 123.06(17) ? . . .
C(36) C(31) B(1) 121.97(15) ? . . .
C(31) C(32) C(33) 123.45(19) ? . . .
C(32) C(33) C(34) 119.82(17) ? . . .
C(33) C(34) C(35) 119.3(2) ? . . .
C(34) C(35) C(36) 120.0(2) ? . . .
C(31) C(36) C(35) 122.67(16) ? . . .
C(38) C(37) C(42) 114.32(18) ? . . .
C(38) C(37) B(1) 122.15(16) ? . . .
C(42) C(37) B(1) 123.50(18) ? . . .
C(37) C(38) C(39) 122.61(18) ? . . .
C(38) C(39) C(40) 120.9(2) ? . . .
C(39) C(40) C(41) 118.5(2) ? . . .
C(40) C(41) C(42) 120.2(2) ? . . .
C(37) C(42) C(41) 123.6(2) ? . . .
C(19) B(1) C(25) 110.58(17) ? . . .
C(19) B(1) C(31) 108.17(14) ? . . .
C(19) B(1) C(37) 111.13(14) ? . . .
C(25) B(1) C(31) 110.31(14) ? . . .
C(25) B(1) C(37) 109.05(15) ? . . .
C(31) B(1) C(37) 107.56(17) ? . . .
N(1) C(1) H(11) 104.4 ? . . .
N(1) C(1) H(12) 108.5 ? . . .
C(2) C(1) H(11) 109.8 ? . . .
C(2) C(1) H(12) 112.5 ? . . .
H(11) C(1) H(12) 110.3 ? . . .
C(2) C(3) H(3) 119.0 ? . . .
C(4) C(3) H(3) 122.0 ? . . .
C(3) C(4) H(4) 120.0 ? . . .
C(5) C(4) H(4) 119.9 ? . . .
C(4) C(5) H(5) 122.4 ? . . .
C(6) C(5) H(5) 118.9 ? . . .
N(2) C(6) H(6) 111.8 ? . . .
C(5) C(6) H(6) 125.8 ? . . .
N(1) C(7) H(71) 108.0 ? . . .
N(1) C(7) H(72) 105.0 ? . . .
C(8) C(7) H(71) 109.0 ? . . .
C(8) C(7) H(72) 108.3 ? . . .
H(71) C(7) H(72) 112.1 ? . . .
C(8) C(9) H(9) 119.9 ? . . .
C(10) C(9) H(9) 121.1 ? . . .
C(9) C(10) H(10) 118.1 ? . . .
C(11) C(10) H(10) 122.2 ? . . .
C(10) C(11) H(111) 121.2 ? . . .
C(12) C(11) H(111) 120.3 ? . . .
N(3) C(12) H(121) 116.3 ? . . .
C(11) C(12) H(121) 121.2 ? . . .
N(1) C(13) H(131) 106.2 ? . . .
N(1) C(13) H(132) 110.8 ? . . .
C(14) C(13) H(131) 109.7 ? . . .
C(14) C(13) H(132) 111.9 ? . . .
H(131) C(13) H(132) 109.6 ? . . .
C(14) C(15) H(15) 118.4 ? . . .
C(16) C(15) H(15) 122.9 ? . . .
C(15) C(16) H(16) 114.6 ? . . .
C(17) C(16) H(16) 126.1 ? . . .
C(16) C(17) H(17) 123.8 ? . . .
C(18) C(17) H(17) 116.7 ? . . .
N(4) C(18) H(18) 115.5 ? . . .
C(17) C(18) H(18) 122.3 ? . . .
C(19) C(20) H(20) 119.4 ? . . .
C(21) C(20) H(20) 117.4 ? . . .
C(20) C(21) H(21) 119.0 ? . . .
C(22) C(21) H(21) 120.8 ? . . .
C(21) C(22) H(22) 121.2 ? . . .
C(23) C(22) H(22) 119.9 ? . . .
C(22) C(23) H(23) 120.0 ? . . .
C(24) C(23) H(23) 119.8 ? . . .
C(19) C(24) H(24) 118.0 ? . . .
C(23) C(24) H(24) 118.5 ? . . .
C(25) C(26) H(26) 119.2 ? . . .
C(27) C(26) H(26) 118.3 ? . . .
C(26) C(27) H(27) 117.3 ? . . .
C(28) C(27) H(27) 121.5 ? . . .
C(27) C(28) H(28) 121.6 ? . . .
C(29) C(28) H(28) 119.3 ? . . .
C(28) C(29) H(29) 116.9 ? . . .
C(30) C(29) H(29) 122.9 ? . . .
C(25) C(30) H(30) 115.0 ? . . .
C(29) C(30) H(30) 121.5 ? . . .
C(31) C(32) H(32) 121.6 ? . . .
C(33) C(32) H(32) 114.9 ? . . .
C(32) C(33) H(33) 119.8 ? . . .
C(34) C(33) H(33) 120.4 ? . . .
C(33) C(34) H(34) 121.8 ? . . .
C(35) C(34) H(34) 118.9 ? . . .
C(34) C(35) H(35) 123.8 ? . . .
C(36) C(35) H(35) 116.1 ? . . .
C(31) C(36) H(36) 119.3 ? . . .
C(35) C(36) H(36) 118.1 ? . . .
C(37) C(38) H(38) 118.2 ? . . .
C(39) C(38) H(38) 119.1 ? . . .
C(38) C(39) H(39) 117.2 ? . . .
C(40) C(39) H(39) 121.7 ? . . .
C(39) C(40) H(40) 123.1 ? . . .
C(41) C(40) H(40) 118.4 ? . . .
C(40) C(41) H(41) 116.6 ? . . .
C(42) C(41) H(41) 123.2 ? . . .
C(37) C(42) H(42) 116.9 ? . . .
C(41) C(42) H(42) 119.5 ? . . .

loop_
_geom_bond_atom_site_label_1
_geom_bond_atom_site_label_2
_geom_bond_distance
_geom_bond_publ_flag
_geom_bond_site_symmetry_1
_geom_bond_site_symmetry_2
Ni(1) O(1) 2.0711(12) ? . .
Ni(1) O(2) 2.1233(15) ? . 55507
Ni(1) N(1) 2.0851(14) ? . .
Ni(1) N(2) 2.0469(14) ? . .
Ni(1) N(3) 2.0408(16) ? . .
Ni(1) N(4) 2.0547(13) ? . .
O(1) N(5) 1.270(2) ? . .
O(2) N(5) 1.2526(19) ? . .
O(3) N(5) 1.219(2) ? . .
N(1) C(1) 1.484(2) ? . .
N(1) C(7) 1.493(2) ? . .
N(1) C(13) 1.484(2) ? . .
N(2) C(2) 1.346(2) ? . .
N(2) C(6) 1.354(2) ? . .
N(3) C(8) 1.344(2) ? . .
N(3) C(12) 1.350(2) ? . .
N(4) C(14) 1.346(2) ? . .
N(4) C(18) 1.346(2) ? . .
C(1) C(2) 1.499(2) ? . .
C(2) C(3) 1.383(2) ? . .
C(3) C(4) 1.378(3) ? . .
C(4) C(5) 1.369(4) ? . .
C(5) C(6) 1.369(3) ? . .
C(7) C(8) 1.504(2) ? . .
C(8) C(9) 1.379(2) ? . .
C(9) C(10) 1.378(3) ? . .
C(10) C(11) 1.375(2) ? . .
C(11) C(12) 1.375(2) ? . .
C(13) C(14) 1.509(2) ? . .
C(14) C(15) 1.381(2) ? . .
C(15) C(16) 1.384(3) ? . .
C(16) C(17) 1.367(3) ? . .
C(17) C(18) 1.374(2) ? . .
C(19) C(20) 1.402(2) ? . .
C(19) C(24) 1.399(2) ? . .
C(19) B(1) 1.660(2) ? . .
C(20) C(21) 1.393(2) ? . .
C(21) C(22) 1.379(3) ? . .
C(22) C(23) 1.377(3) ? . .
C(23) C(24) 1.394(2) ? . .
C(25) C(26) 1.398(2) ? . .
C(25) C(30) 1.408(2) ? . .
C(25) B(1) 1.649(3) ? . .
C(26) C(27) 1.387(3) ? . .
C(27) C(28) 1.379(3) ? . .
C(28) C(29) 1.382(3) ? . .
C(29) C(30) 1.375(3) ? . .
C(31) C(32) 1.399(2) ? . .
C(31) C(36) 1.397(2) ? . .
C(31) B(1) 1.659(3) ? . .
C(32) C(33) 1.391(2) ? . .
C(33) C(34) 1.368(3) ? . .
C(34) C(35) 1.384(2) ? . .
C(35) C(36) 1.396(3) ? . .
C(37) C(38) 1.402(2) ? . .
C(37) C(42) 1.402(2) ? . .
C(37) B(1) 1.651(2) ? . .
C(38) C(39) 1.390(3) ? . .
C(39) C(40) 1.374(3) ? . .
C(40) C(41) 1.382(3) ? . .
C(41) C(42) 1.379(3) ? . .
C(1) H(11) 0.900 ? . .
C(1) H(12) 0.942 ? . .
C(3) H(3) 0.944 ? . .
C(4) H(4) 0.912 ? . .
C(5) H(5) 0.947 ? . .
C(6) H(6) 0.968 ? . .
C(7) H(71) 0.993 ? . .
C(7) H(72) 0.899 ? . .
C(9) H(9) 0.957 ? . .
C(10) H(10) 0.974 ? . .
C(11) H(111) 0.997 ? . .
C(12) H(121) 0.987 ? . .
C(13) H(131) 0.989 ? . .
C(13) H(132) 0.972 ? . .
C(15) H(15) 1.005 ? . .
C(16) H(16) 0.938 ? . .
C(17) H(17) 0.919 ? . .
C(18) H(18) 0.926 ? . .
C(20) H(20) 0.922 ? . .
C(21) H(21) 0.899 ? . .
C(22) H(22) 0.970 ? . .
C(23) H(23) 0.913 ? . .
C(24) H(24) 0.895 ? . .
C(26) H(26) 0.938 ? . .
C(27) H(27) 0.909 ? . .
C(28) H(28) 0.858 ? . .
C(29) H(29) 0.901 ? . .
C(30) H(30) 0.861 ? . .
C(32) H(32) 0.992 ? . .
C(33) H(33) 0.973 ? . .
C(34) H(34) 0.948 ? . .
C(35) H(35) 0.909 ? . .
C(36) H(36) 0.935 ? . .
C(38) H(38) 0.931 ? . .
C(39) H(39) 0.878 ? . .
C(40) H(40) 0.933 ? . .
C(41) H(41) 0.896 ? . .
C(42) H(42) 0.972 ? . .

loop_
_geom_contact_atom_site_label_1
_geom_contact_atom_site_label_2
_geom_contact_distance
_geom_contact_publ_flag
_geom_contact_site_symmetry_1
_geom_contact_site_symmetry_2
O(3) C(33) 3.582(2) ? . .
C(3) C(4) 3.556(3) ? . 55503
C(3) C(27) 3.476(3) ? . 55404
C(4) C(3) 3.556(3) ? . 55503
C(9) C(33) 3.567(2) ? . 54506
C(9) C(34) 3.465(3) ? . 54506
C(9) C(35) 3.555(3) ? . 54506
C(10) C(26) 3.483(2) ? . .
C(10) C(34) 3.379(2) ? . 54506
C(11) C(26) 3.590(2) ? . .
C(17) C(36) 3.459(3) ? . 65502
C(18) C(33) 3.590(3) ? . .
C(26) C(10) 3.483(2) ? . .
C(26) C(11) 3.590(2) ? . .
C(27) C(3) 3.476(3) ? . 55504
C(33) O(3) 3.582(2) ? . .
C(33) C(9) 3.567(2) ? . 55506
C(33) C(18) 3.590(3) ? . .
C(34) C(9) 3.465(3) ? . 55506
C(34) C(10) 3.379(2) ? . 55506
C(35) C(9) 3.555(3) ? . 55506
C(36) C(17) 3.459(3) ? . 65502
O(1) H(33) 2.985 ? . .
O(1) H(41) 3.082 ? . 55506
O(3) H(26) 2.911 ? . 55506
O(3) H(33) 2.814 ? . .
O(3) H(34) 3.468 ? . .
O(3) H(41) 3.586 ? . 55506
O(3) H(42) 3.259 ? . 55506
N(3) H(4) 3.528 ? . 55503
N(5) H(33) 3.290 ? . .
N(5) H(41) 3.305 ? . 55506
N(5) H(42) 3.460 ? . 55506
C(1) H(23) 3.336 ? . 54506
C(1) H(26) 3.579 ? . 55404
C(3) H(4) 3.583 ? . 55503
C(3) H(27) 3.171 ? . 55404
C(5) H(3) 3.515 ? . 55503
C(5) H(36) 3.103 ? . 45408
C(7) H(4) 3.581 ? . 55503
C(7) H(24) 3.507 ? . 54506
C(7) H(30) 3.261 ? . 54506
C(8) H(4) 2.974 ? . 55503
C(8) H(39) 3.526 ? . .
C(9) H(4) 2.768 ? . 55503
C(9) H(39) 3.531 ? . .
C(10) H(4) 3.179 ? . 55503
C(10) H(26) 3.447 ? . .
C(10) H(27) 3.573 ? . .
C(10) H(34) 3.377 ? . 54506
C(11) H(28) 3.442 ? . 55502
C(11) H(32) 2.919 ? . .
C(11) H(38) 3.555 ? . .
C(12) H(32) 2.948 ? . .
C(12) H(38) 3.565 ? . .
C(12) H(41) 3.524 ? . 55506
C(13) H(42) 3.474 ? . 55404
C(15) H(20) 3.207 ? . 65502
C(15) H(39) 3.518 ? . .
C(16) H(20) 3.084 ? . 65502
C(16) H(36) 3.414 ? . 65502
C(16) H(39) 3.502 ? . .
C(17) H(17) 3.125 ? . 65502
C(17) H(35) 3.352 ? . 65502
C(17) H(36) 3.094 ? . 65502
C(17) H(38) 3.477 ? . .
C(18) H(38) 3.354 ? . .
C(19) H(5) 3.280 ? . 55508
C(19) H(131) 3.499 ? . 55504
C(19) H(132) 3.394 ? . 55504
C(20) H(5) 3.038 ? . 55508
C(20) H(131) 3.537 ? . 55504
C(20) H(132) 3.500 ? . 55504
C(21) H(5) 2.918 ? . 55508
C(21) H(6) 3.196 ? . 55508
C(21) H(132) 3.295 ? . 55504
C(21) H(15) 3.091 ? . 55504
C(22) H(5) 3.015 ? . 55508
C(22) H(6) 3.565 ? . 55508
C(22) H(132) 2.902 ? . 55504
C(22) H(15) 2.885 ? . 55504
C(23) H(12) 2.991 ? . 55506
C(23) H(5) 3.217 ? . 55508
C(23) H(71) 3.395 ? . 55506
C(23) H(132) 2.691 ? . 55504
C(23) H(24) 3.464 ? . 55607
C(24) H(12) 3.462 ? . 55506
C(24) H(5) 3.328 ? . 55508
C(24) H(71) 3.037 ? . 55506
C(24) H(132) 2.939 ? . 55504
C(24) H(23) 3.561 ? . 55607
C(25) H(11) 3.580 ? . 55504
C(25) H(111) 3.316 ? . .
C(26) H(11) 2.957 ? . 55504
C(26) H(12) 3.584 ? . 55504
C(26) H(10) 3.005 ? . .
C(26) H(111) 3.207 ? . .
C(27) H(11) 3.345 ? . 55504
C(27) H(3) 3.049 ? . 55504
C(27) H(10) 2.975 ? . .
C(27) H(111) 3.117 ? . .
C(27) H(34) 3.599 ? . 54506
C(28) H(3) 3.240 ? . 55504
C(28) H(111) 3.099 ? . .
C(28) H(22) 3.376 ? . 55607
C(28) H(23) 3.474 ? . 55607
C(29) H(111) 3.180 ? . .
C(29) H(22) 3.232 ? . 55607
C(29) H(23) 3.142 ? . 55607
C(29) H(40) 3.381 ? . 55506
C(30) H(72) 3.404 ? . 55506
C(30) H(111) 3.268 ? . .
C(30) H(23) 3.332 ? . 55607
C(30) H(40) 3.557 ? . 55506
C(31) H(9) 2.970 ? . 55506
C(32) H(9) 2.892 ? . 55506
C(32) H(121) 3.401 ? . .
C(32) H(18) 3.508 ? . .
C(33) H(9) 2.868 ? . 55506
C(33) H(10) 3.228 ? . 55506
C(33) H(121) 3.482 ? . .
C(33) H(18) 2.813 ? . .
C(34) H(9) 2.886 ? . 55506
C(34) H(10) 2.656 ? . 55506
C(34) H(17) 3.341 ? . .
C(34) H(18) 3.001 ? . .
C(34) H(35) 3.150 ? . 65502
C(35) H(9) 2.898 ? . 55506
C(35) H(10) 3.182 ? . 55506
C(35) H(17) 3.334 ? . .
C(35) H(17) 2.920 ? . 65502
C(35) H(34) 3.401 ? . 65502
C(35) H(35) 3.343 ? . 65502
C(36) H(5) 3.106 ? . 55508
C(36) H(9) 2.918 ? . 55506
C(36) H(17) 3.043 ? . 65502
C(37) H(16) 3.006 ? . 65502
C(38) H(16) 2.774 ? . 65502
C(39) H(16) 2.827 ? . 65502
C(40) H(121) 3.423 ? . 54506
C(40) H(16) 3.071 ? . 65502
C(40) H(32) 3.329 ? . 54506
C(40) H(33) 3.214 ? . 54506
C(41) H(121) 3.222 ? . 54506
C(41) H(15) 3.478 ? . 65502
C(41) H(16) 3.265 ? . 65502
C(41) H(21) 3.463 ? . 65603
C(41) H(33) 3.152 ? . 54506
C(42) H(131) 3.494 ? . 55504
C(42) H(16) 3.217 ? . 65502
H(11) C(25) 3.580 ? . 55404
H(11) C(26) 2.957 ? . 55404
H(11) C(27) 3.345 ? . 55404
H(11) H(26) 2.796 ? . 55404
H(11) H(27) 3.502 ? . 55404
H(11) H(42) 3.287 ? . 55404
H(12) C(23) 2.991 ? . 54506
H(12) C(24) 3.462 ? . 54506
H(12) C(26) 3.584 ? . 55404
H(12) H(23) 2.411 ? . 54506
H(12) H(24) 3.422 ? . 55404
H(12) H(24) 3.312 ? . 54506
H(3) C(5) 3.515 ? . 55503
H(3) C(27) 3.049 ? . 55404
H(3) C(28) 3.240 ? . 55404
H(3) H(23) 3.374 ? . 54506
H(3) H(27) 2.925 ? . 55404
H(3) H(28) 3.257 ? . 55404
H(4) N(3) 3.528 ? . 55503
H(4) C(3) 3.583 ? . 55503
H(4) C(7) 3.581 ? . 55503
H(4) C(8) 2.974 ? . 55503
H(4) C(9) 2.768 ? . 55503
H(4) C(10) 3.179 ? . 55503
H(4) H(71) 3.165 ? . 55503
H(4) H(9) 2.935 ? . 55503
H(4) H(10) 3.583 ? . 55503
H(4) H(35) 3.575 ? . 45408
H(5) C(19) 3.280 ? . 45408
H(5) C(20) 3.038 ? . 45408
H(5) C(21) 2.918 ? . 45408
H(5) C(22) 3.015 ? . 45408
H(5) C(23) 3.217 ? . 45408
H(5) C(24) 3.328 ? . 45408
H(5) C(36) 3.106 ? . 45408
H(5) H(71) 3.471 ? . 55503
H(5) H(20) 3.509 ? . 45408
H(5) H(21) 3.338 ? . 45408
H(5) H(22) 3.534 ? . 45408
H(5) H(35) 3.588 ? . 45408
H(5) H(36) 2.476 ? . 45408
H(6) C(21) 3.196 ? . 45408
H(6) C(22) 3.565 ? . 45408
H(6) H(21) 2.944 ? . 45408
H(6) H(41) 3.528 ? . 55506
H(71) C(23) 3.395 ? . 54506
H(71) C(24) 3.037 ? . 54506
H(71) H(4) 3.165 ? . 55503
H(71) H(5) 3.471 ? . 55503
H(71) H(23) 3.328 ? . 54506
H(71) H(24) 2.756 ? . 54506
H(71) H(30) 3.064 ? . 54506
H(72) C(30) 3.404 ? . 54506
H(72) H(24) 3.453 ? . 54506
H(72) H(29) 3.543 ? . 54506
H(72) H(30) 2.708 ? . 54506
H(72) H(39) 2.946 ? . .
H(9) C(31) 2.970 ? . 54506
H(9) C(32) 2.892 ? . 54506
H(9) C(33) 2.868 ? . 54506
H(9) C(34) 2.886 ? . 54506
H(9) C(35) 2.898 ? . 54506
H(9) C(36) 2.918 ? . 54506
H(9) H(4) 2.935 ? . 55503
H(9) H(30) 3.141 ? . 54506
H(9) H(32) 3.455 ? . 54506
H(9) H(33) 3.384 ? . 54506
H(9) H(34) 3.445 ? . 54506
H(9) H(35) 3.408 ? . 54506
H(9) H(36) 3.471 ? . 54506
H(9) H(39) 3.566 ? . .
H(10) C(26) 3.005 ? . .
H(10) C(27) 2.975 ? . .
H(10) C(33) 3.228 ? . 54506
H(10) C(34) 2.656 ? . 54506
H(10) C(35) 3.182 ? . 54506
H(10) H(4) 3.583 ? . 55503
H(10) H(26) 2.900 ? . .
H(10) H(27) 2.757 ? . .
H(10) H(33) 3.410 ? . 54506
H(10) H(34) 2.485 ? . 54506
H(10) H(35) 3.366 ? . 54506
H(111) C(25) 3.316 ? . .
H(111) C(26) 3.207 ? . .
H(111) C(27) 3.117 ? . .
H(111) C(28) 3.099 ? . .
H(111) C(29) 3.180 ? . .
H(111) C(30) 3.268 ? . .
H(111) H(27) 3.483 ? . .
H(111) H(28) 3.419 ? . .
H(111) H(28) 2.907 ? . 55502
H(111) H(32) 2.693 ? . .
H(111) H(40) 2.951 ? . 55506
H(121) C(32) 3.401 ? . .
H(121) C(33) 3.482 ? . .
H(121) C(40) 3.423 ? . 55506
H(121) C(41) 3.222 ? . 55506
H(121) H(32) 2.726 ? . .
H(121) H(33) 2.975 ? . .
H(121) H(40) 3.000 ? . 55506
H(121) H(41) 2.592 ? . 55506
H(131) C(19) 3.499 ? . 55404
H(131) C(20) 3.537 ? . 55404
H(131) C(42) 3.494 ? . 55404
H(131) H(42) 2.533 ? . 55404
H(132) C(19) 3.394 ? . 55404
H(132) C(20) 3.500 ? . 55404
H(132) C(21) 3.295 ? . 55404
H(132) C(22) 2.902 ? . 55404
H(132) C(23) 2.691 ? . 55404
H(132) C(24) 2.939 ? . 55404
H(132) H(22) 3.288 ? . 55404
H(132) H(23) 2.977 ? . 55404
H(132) H(24) 3.277 ? . 55404
H(15) C(21) 3.091 ? . 55404
H(15) C(22) 2.885 ? . 55404
H(15) C(41) 3.478 ? . 65502
H(15) H(20) 3.340 ? . 65502
H(15) H(21) 3.039 ? . 55404
H(15) H(22) 2.666 ? . 55404
H(15) H(29) 3.283 ? . 54506
H(15) H(41) 3.571 ? . 65502
H(16) C(37) 3.006 ? . 65502
H(16) C(38) 2.774 ? . 65502
H(16) C(39) 2.827 ? . 65502
H(16) C(40) 3.071 ? . 65502
H(16) C(41) 3.265 ? . 65502
H(16) C(42) 3.217 ? . 65502
H(16) H(17) 3.534 ? . 65502
H(16) H(20) 3.048 ? . 65502
H(16) H(36) 3.476 ? . 65502
H(16) H(38) 3.145 ? . 65502
H(16) H(39) 3.170 ? . 65502
H(17) C(17) 3.125 ? . 65502
H(17) C(34) 3.341 ? . .
H(17) C(35) 3.334 ? . .
H(17) C(35) 2.920 ? . 65502
H(17) C(36) 3.043 ? . 65502
H(17) H(16) 3.534 ? . 65502
H(17) H(17) 2.348 ? . 65502
H(17) H(34) 3.477 ? . .
H(17) H(35) 3.506 ? . .
H(17) H(35) 2.706 ? . 65502
H(17) H(36) 2.908 ? . 65502
H(17) H(38) 3.558 ? . .
H(18) C(32) 3.508 ? . .
H(18) C(33) 2.813 ? . .
H(18) C(34) 3.001 ? . .
H(18) H(33) 2.818 ? . .
H(18) H(34) 3.079 ? . .
H(18) H(35) 3.557 ? . 65502
H(18) H(38) 3.447 ? . .
H(20) C(15) 3.207 ? . 65502
H(20) C(16) 3.084 ? . 65502
H(20) H(5) 3.509 ? . 55508
H(20) H(15) 3.340 ? . 65502
H(20) H(16) 3.048 ? . 65502
H(21) C(41) 3.463 ? . 65603
H(21) H(5) 3.338 ? . 55508
H(21) H(6) 2.944 ? . 55508
H(21) H(15) 3.039 ? . 55504
H(21) H(41) 2.956 ? . 65603
H(21) H(42) 3.382 ? . 65603
H(22) C(28) 3.376 ? . 55607
H(22) C(29) 3.232 ? . 55607
H(22) H(5) 3.534 ? . 55508
H(22) H(132) 3.288 ? . 55504
H(22) H(15) 2.666 ? . 55504
H(22) H(28) 3.264 ? . 55607
H(22) H(29) 2.938 ? . 55607
H(22) H(41) 3.191 ? . 65603
H(23) C(1) 3.336 ? . 55506
H(23) C(24) 3.561 ? . 55607
H(23) C(28) 3.474 ? . 55607
H(23) C(29) 3.142 ? . 55607
H(23) C(30) 3.332 ? . 55607
H(23) H(12) 2.411 ? . 55506
H(23) H(3) 3.374 ? . 55506
H(23) H(71) 3.328 ? . 55506
H(23) H(132) 2.977 ? . 55504
H(23) H(24) 2.776 ? . 55607
H(23) H(29) 3.357 ? . 55607
H(24) C(7) 3.507 ? . 55506
H(24) C(23) 3.464 ? . 55607
H(24) H(12) 3.422 ? . 55504
H(24) H(12) 3.312 ? . 55506
H(24) H(71) 2.756 ? . 55506
H(24) H(72) 3.453 ? . 55506
H(24) H(132) 3.277 ? . 55504
H(24) H(23) 2.776 ? . 55607
H(24) H(24) 3.356 ? . 55607
H(26) O(3) 2.911 ? . 54506
H(26) C(1) 3.579 ? . 55504
H(26) C(10) 3.447 ? . .
H(26) H(11) 2.796 ? . 55504
H(26) H(10) 2.900 ? . .
H(26) H(33) 3.291 ? . 54506
H(26) H(34) 3.385 ? . 54506
H(27) C(3) 3.171 ? . 55504
H(27) C(10) 3.573 ? . .
H(27) H(11) 3.502 ? . 55504
H(27) H(3) 2.925 ? . 55504
H(27) H(10) 2.757 ? . .
H(27) H(111) 3.483 ? . .
H(27) H(34) 2.856 ? . 54506
H(28) C(11) 3.442 ? . 55502
H(28) H(3) 3.257 ? . 55504
H(28) H(111) 3.419 ? . .
H(28) H(111) 2.907 ? . 55502
H(28) H(22) 3.264 ? . 55607
H(28) H(28) 3.271 ? . 55502
H(29) H(72) 3.543 ? . 55506
H(29) H(15) 3.283 ? . 55506
H(29) H(22) 2.938 ? . 55607
H(29) H(23) 3.357 ? . 55607
H(29) H(39) 3.227 ? . 55506
H(29) H(40) 3.113 ? . 55506
H(30) C(7) 3.261 ? . 55506
H(30) H(71) 3.064 ? . 55506
H(30) H(72) 2.708 ? . 55506
H(30) H(9) 3.141 ? . 55506
H(30) H(39) 3.387 ? . 55506
H(30) H(40) 3.442 ? . 55506
H(32) C(11) 2.919 ? . .
H(32) C(12) 2.948 ? . .
H(32) C(40) 3.329 ? . 55506
H(32) H(9) 3.455 ? . 55506
H(32) H(111) 2.693 ? . .
H(32) H(121) 2.726 ? . .
H(32) H(40) 2.893 ? . 55506
H(33) O(1) 2.985 ? . .
H(33) O(3) 2.814 ? . .
H(33) N(5) 3.290 ? . .
H(33) C(40) 3.214 ? . 55506
H(33) C(41) 3.152 ? . 55506
H(33) H(9) 3.384 ? . 55506
H(33) H(10) 3.410 ? . 55506
H(33) H(121) 2.975 ? . .
H(33) H(18) 2.818 ? . .
H(33) H(26) 3.291 ? . 55506
H(33) H(40) 3.382 ? . 55506
H(33) H(41) 3.234 ? . 55506
H(34) O(3) 3.468 ? . .
H(34) C(10) 3.377 ? . 55506
H(34) C(27) 3.599 ? . 55506
H(34) C(35) 3.401 ? . 65502
H(34) H(9) 3.445 ? . 55506
H(34) H(10) 2.485 ? . 55506
H(34) H(17) 3.477 ? . .
H(34) H(18) 3.079 ? . .
H(34) H(26) 3.385 ? . 55506
H(34) H(27) 2.856 ? . 55506
H(34) H(35) 2.595 ? . 65502
H(35) C(17) 3.352 ? . 65502
H(35) C(34) 3.150 ? . 65502
H(35) C(35) 3.343 ? . 65502
H(35) H(4) 3.575 ? . 55508
H(35) H(5) 3.588 ? . 55508
H(35) H(9) 3.408 ? . 55506
H(35) H(10) 3.366 ? . 55506
H(35) H(17) 3.506 ? . .
H(35) H(17) 2.706 ? . 65502
H(35) H(18) 3.557 ? . 65502
H(35) H(34) 2.595 ? . 65502
H(35) H(35) 3.061 ? . 65502
H(36) C(5) 3.103 ? . 55508
H(36) C(16) 3.414 ? . 65502
H(36) C(17) 3.094 ? . 65502
H(36) H(5) 2.476 ? . 55508
H(36) H(9) 3.471 ? . 55506
H(36) H(16) 3.476 ? . 65502
H(36) H(17) 2.908 ? . 65502
H(38) C(11) 3.555 ? . .
H(38) C(12) 3.565 ? . .
H(38) C(17) 3.477 ? . .
H(38) C(18) 3.354 ? . .
H(38) H(16) 3.145 ? . 65502
H(38) H(17) 3.558 ? . .
H(38) H(18) 3.447 ? . .
H(39) C(8) 3.526 ? . .
H(39) C(9) 3.531 ? . .
H(39) C(15) 3.518 ? . .
H(39) C(16) 3.502 ? . .
H(39) H(72) 2.946 ? . .
H(39) H(9) 3.566 ? . .
H(39) H(16) 3.170 ? . 65502
H(39) H(29) 3.227 ? . 54506
H(39) H(30) 3.387 ? . 54506
H(40) C(29) 3.381 ? . 54506
H(40) C(30) 3.557 ? . 54506
H(40) H(111) 2.951 ? . 54506
H(40) H(121) 3.000 ? . 54506
H(40) H(29) 3.113 ? . 54506
H(40) H(30) 3.442 ? . 54506
H(40) H(32) 2.893 ? . 54506
H(40) H(33) 3.382 ? . 54506
H(41) O(1) 3.082 ? . 54506
H(41) O(3) 3.586 ? . 54506
H(41) N(5) 3.305 ? . 54506
H(41) C(12) 3.524 ? . 54506
H(41) H(6) 3.528 ? . 54506
H(41) H(121) 2.592 ? . 54506
H(41) H(15) 3.571 ? . 65502
H(41) H(21) 2.956 ? . 65603
H(41) H(22) 3.191 ? . 65603
H(41) H(33) 3.234 ? . 54506
H(42) O(3) 3.259 ? . 54506
H(42) N(5) 3.460 ? . 54506
H(42) C(13) 3.474 ? . 55504
H(42) H(11) 3.287 ? . 55504
H(42) H(131) 2.533 ? . 55504
H(42) H(21) 3.382 ? . 65603
Ni(1) Ni(1) 4.8370(2) ? . 55507

loop_
_geom_torsion_atom_site_label_1
_geom_torsion_atom_site_label_2
_geom_torsion_atom_site_label_3
_geom_torsion_atom_site_label_4
_geom_torsion
_geom_torsion_publ_flag
_geom_torsion_site_symmetry_1
_geom_torsion_site_symmetry_2
_geom_torsion_site_symmetry_3
_geom_torsion_site_symmetry_4
O(1) Ni(1) O(2) N(5) -100.95(14) ? . . 55507 55507
O(2) Ni(1) O(1) N(5) 8.74(15) ? 55507 . . .
O(1) Ni(1) N(1) C(1) 142.2(3) ? . . . .
O(1) Ni(1) N(1) C(7) 21.3(4) ? . . . .
O(1) Ni(1) N(1) C(13) -97.2(3) ? . . . .
N(1) Ni(1) O(1) N(5) 153.4(3) ? . . . .
O(1) Ni(1) N(2) C(2) -176.44(13) ? . . . .
O(1) Ni(1) N(2) C(6) -6.35(19) ? . . . .
N(2) Ni(1) O(1) N(5) -87.72(16) ? . . . .
O(1) Ni(1) N(3) C(8) -170.54(11) ? . . . .
O(1) Ni(1) N(3) C(12) 10.49(13) ? . . . .
N(3) Ni(1) O(1) N(5) -176.26(15) ? . . . .
O(1) Ni(1) N(4) C(14) -171.79(13) ? . . . .
O(1) Ni(1) N(4) C(18) 13.63(18) ? . . . .
N(4) Ni(1) O(1) N(5) 91.71(15) ? . . . .
O(2) Ni(1) N(1) C(1) -73.72(13) ? 55507 . . .
O(2) Ni(1) N(1) C(7) 165.36(10) ? 55507 . . .
O(2) Ni(1) N(1) C(13) 46.89(10) ? 55507 . . .
N(1) Ni(1) O(2) N(5) 85.11(14) ? . . 55507 55507
O(2) Ni(1) N(2) C(2) 92.98(14) ? 55507 . . .
O(2) Ni(1) N(2) C(6) -96.93(18) ? 55507 . . .
N(2) Ni(1) O(2) N(5) 1.68(15) ? . . 55507 55507
O(2) Ni(1) N(3) C(8) -116.4(5) ? 55507 . . .
O(2) Ni(1) N(3) C(12) 64.6(5) ? 55507 . . .
N(3) Ni(1) O(2) N(5) -155.0(4) ? . . 55507 55507
O(2) Ni(1) N(4) C(14) -83.27(13) ? 55507 . . .
O(2) Ni(1) N(4) C(18) 102.16(17) ? 55507 . . .
N(4) Ni(1) O(2) N(5) 163.89(15) ? . . 55507 55507
N(1) Ni(1) N(2) C(2) -5.58(14) ? . . . .
N(1) Ni(1) N(2) C(6) 164.51(18) ? . . . .
N(2) Ni(1) N(1) C(1) 21.68(13) ? . . . .
N(2) Ni(1) N(1) C(7) -99.25(11) ? . . . .
N(2) Ni(1) N(1) C(13) 142.28(11) ? . . . .
N(1) Ni(1) N(3) C(8) 4.20(11) ? . . . .
N(1) Ni(1) N(3) C(12) -174.76(14) ? . . . .
N(3) Ni(1) N(1) C(1) 111.67(13) ? . . . .
N(3) Ni(1) N(1) C(7) -9.25(10) ? . . . .
N(3) Ni(1) N(1) C(13) -127.72(10) ? . . . .
N(1) Ni(1) N(4) C(14) 17.46(13) ? . . . .
N(1) Ni(1) N(4) C(18) -157.11(18) ? . . . .
N(4) Ni(1) N(1) C(1) -154.94(13) ? . . . .
N(4) Ni(1) N(1) C(7) 84.14(11) ? . . . .
N(4) Ni(1) N(1) C(13) -34.33(10) ? . . . .
N(2) Ni(1) N(3) C(8) 86.75(11) ? . . . .
N(2) Ni(1) N(3) C(12) -92.22(14) ? . . . .
N(3) Ni(1) N(2) C(2) -89.47(14) ? . . . .
N(3) Ni(1) N(2) C(6) 80.62(18) ? . . . .
N(2) Ni(1) N(4) C(14) 6.4(3) ? . . . .
N(2) Ni(1) N(4) C(18) -168.2(2) ? . . . .
N(4) Ni(1) N(2) C(2) 5.5(3) ? . . . .
N(4) Ni(1) N(2) C(6) 175.5(2) ? . . . .
N(3) Ni(1) N(4) C(14) 100.80(13) ? . . . .
N(3) Ni(1) N(4) C(18) -73.78(17) ? . . . .
N(4) Ni(1) N(3) C(8) -75.63(11) ? . . . .
N(4) Ni(1) N(3) C(12) 105.41(13) ? . . . .
Ni(1) O(1) N(5) O(2) 53.0(2) ? . . . .
Ni(1) O(1) N(5) O(3) -129.34(17) ? . . . .
Ni(1) O(2) N(5) O(1) -137.76(16) ? 55507 . . .
Ni(1) O(2) N(5) O(3) 44.7(2) ? 55507 . . .
Ni(1) N(1) C(1) C(2) -33.56(19) ? . . . .
Ni(1) N(1) C(7) C(8) 12.87(17) ? . . . .
Ni(1) N(1) C(13) C(14) 45.44(15) ? . . . .
C(1) N(1) C(7) C(8) -104.89(17) ? . . . .
C(7) N(1) C(1) C(2) 85.19(18) ? . . . .
C(1) N(1) C(13) C(14) 161.53(14) ? . . . .
C(13) N(1) C(1) C(2) -148.24(16) ? . . . .
C(7) N(1) C(13) C(14) -71.39(17) ? . . . .
C(13) N(1) C(7) C(8) 127.18(15) ? . . . .
Ni(1) N(2) C(2) C(1) -12.7(2) ? . . . .
Ni(1) N(2) C(2) C(3) 170.47(16) ? . . . .
Ni(1) N(2) C(6) C(5) -169.94(18) ? . . . .
C(2) N(2) C(6) C(5) -0.3(3) ? . . . .
C(6) N(2) C(2) C(1) 176.27(18) ? . . . .
C(6) N(2) C(2) C(3) -0.6(2) ? . . . .
Ni(1) N(3) C(8) C(7) 2.21(17) ? . . . .
Ni(1) N(3) C(8) C(9) -179.57(12) ? . . . .
Ni(1) N(3) C(12) C(11) 179.32(12) ? . . . .
C(8) N(3) C(12) C(11) 0.4(2) ? . . . .
C(12) N(3) C(8) C(7) -178.73(14) ? . . . .
C(12) N(3) C(8) C(9) -0.5(2) ? . . . .
Ni(1) N(4) C(14) C(13) 4.5(2) ? . . . .
Ni(1) N(4) C(14) C(15) -175.27(16) ? . . . .
Ni(1) N(4) C(18) C(17) 174.29(17) ? . . . .
C(14) N(4) C(18) C(17) -0.1(2) ? . . . .
C(18) N(4) C(14) C(13) 179.63(18) ? . . . .
C(18) N(4) C(14) C(15) -0.1(3) ? . . . .
N(1) C(1) C(2) N(2) 32.0(2) ? . . . .
N(1) C(1) C(2) C(3) -151.22(18) ? . . . .
N(2) C(2) C(3) C(4) 1.1(3) ? . . . .
C(1) C(2) C(3) C(4) -175.5(2) ? . . . .
C(2) C(3) C(4) C(5) -0.9(3) ? . . . .
C(3) C(4) C(5) C(6) 0.0(3) ? . . . .
C(4) C(5) C(6) N(2) 0.6(3) ? . . . .
N(1) C(7) C(8) N(3) -10.5(2) ? . . . .
N(1) C(7) C(8) C(9) 171.23(15) ? . . . .
N(3) C(8) C(9) C(10) 0.2(2) ? . . . .
C(7) C(8) C(9) C(10) 178.36(16) ? . . . .
C(8) C(9) C(10) C(11) 0.2(2) ? . . . .
C(9) C(10) C(11) C(12) -0.4(2) ? . . . .
C(10) C(11) C(12) N(3) 0.0(2) ? . . . .
N(1) C(13) C(14) N(4) -34.5(2) ? . . . .
N(1) C(13) C(14) C(15) 145.23(19) ? . . . .
N(4) C(14) C(15) C(16) 0.0(2) ? . . . .
C(13) C(14) C(15) C(16) -179.7(2) ? . . . .
C(14) C(15) C(16) C(17) 0.3(3) ? . . . .
C(15) C(16) C(17) C(18) -0.4(3) ? . . . .
C(16) C(17) C(18) N(4) 0.3(3) ? . . . .
C(20) C(19) C(24) C(23) 1.0(2) ? . . . .
C(24) C(19) C(20) C(21) -0.8(3) ? . . . .
C(20) C(19) B(1) C(25) 155.11(18) ? . . . .
C(20) C(19) B(1) C(31) -84.0(2) ? . . . .
C(20) C(19) B(1) C(37) 33.9(2) ? . . . .
B(1) C(19) C(20) C(21) 175.85(19) ? . . . .
C(24) C(19) B(1) C(25) -28.6(2) ? . . . .
C(24) C(19) B(1) C(31) 92.3(2) ? . . . .
C(24) C(19) B(1) C(37) -149.84(18) ? . . . .
B(1) C(19) C(24) C(23) -175.57(18) ? . . . .
C(19) C(20) C(21) C(22) 0.0(3) ? . . . .
C(20) C(21) C(22) C(23) 0.6(3) ? . . . .
C(21) C(22) C(23) C(24) -0.4(3) ? . . . .
C(22) C(23) C(24) C(19) -0.5(3) ? . . . .
C(26) C(25) C(30) C(29) -0.8(2) ? . . . .
C(30) C(25) C(26) C(27) 0.3(2) ? . . . .
C(26) C(25) B(1) C(19) -100.9(2) ? . . . .
C(26) C(25) B(1) C(31) 139.44(17) ? . . . .
C(26) C(25) B(1) C(37) 21.5(2) ? . . . .
B(1) C(25) C(26) C(27) -178.87(18) ? . . . .
C(30) C(25) B(1) C(19) 79.9(2) ? . . . .
C(30) C(25) B(1) C(31) -39.7(2) ? . . . .
C(30) C(25) B(1) C(37) -157.59(17) ? . . . .
B(1) C(25) C(30) C(29) 178.44(18) ? . . . .
C(25) C(26) C(27) C(28) 0.7(3) ? . . . .
C(26) C(27) C(28) C(29) -1.4(3) ? . . . .
C(27) C(28) C(29) C(30) 1.0(3) ? . . . .
C(28) C(29) C(30) C(25) 0.1(2) ? . . . .
C(32) C(31) C(36) C(35) -1.4(2) ? . . . .
C(36) C(31) C(32) C(33) 0.9(2) ? . . . .
C(32) C(31) B(1) C(19) -149.36(18) ? . . . .
C(32) C(31) B(1) C(25) -28.3(2) ? . . . .
C(32) C(31) B(1) C(37) 90.5(2) ? . . . .
B(1) C(31) C(32) C(33) -173.45(19) ? . . . .
C(36) C(31) B(1) C(19) 36.7(2) ? . . . .
C(36) C(31) B(1) C(25) 157.75(17) ? . . . .
C(36) C(31) B(1) C(37) -83.4(2) ? . . . .
B(1) C(31) C(36) C(35) 172.99(19) ? . . . .
C(31) C(32) C(33) C(34) 0.4(3) ? . . . .
C(32) C(33) C(34) C(35) -1.3(3) ? . . . .
C(33) C(34) C(35) C(36) 0.7(3) ? . . . .
C(34) C(35) C(36) C(31) 0.7(3) ? . . . .
C(38) C(37) C(42) C(41) 1.5(3) ? . . . .
C(42) C(37) C(38) C(39) -1.1(2) ? . . . .
C(38) C(37) B(1) C(19) -149.46(18) ? . . . .
C(38) C(37) B(1) C(25) 88.4(2) ? . . . .
C(38) C(37) B(1) C(31) -31.2(2) ? . . . .
B(1) C(37) C(38) C(39) -179.15(19) ? . . . .
C(42) C(37) B(1) C(19) 32.7(2) ? . . . .
C(42) C(37) B(1) C(25) -89.5(2) ? . . . .
C(42) C(37) B(1) C(31) 150.89(18) ? . . . .
B(1) C(37) C(42) C(41) 179.6(2) ? . . . .
C(37) C(38) C(39) C(40) -0.7(3) ? . . . .
C(38) C(39) C(40) C(41) 2.1(3) ? . . . .
C(39) C(40) C(41) C(42) -1.6(3) ? . . . .
C(40) C(41) C(42) C(37) -0.2(3) ? . . . .
